data_1548523
loop_
_publ_author_name
'Liang Xin'
'Huai Sun'
'Ruren Xu'
'Wenfu Yan'

_publ_section_title
;
 Origin of the structure-directing effect resulting in identical
 topological open-framework materials
;
_journal_name_full 'Scientific Reports'
_journal_page_first 14940
_journal_paper_doi 10.1038/srep14940
_journal_volume 5
_journal_year 2015
_chemical_formula_sum 'C4 H12 Al3 F N O12.5 P3'
_chemical_formula_weight 467.00
_space_group_IT_number 2
_symmetry_cell_setting triclinic
_symmetry_space_group_name_Hall '-P 1'
_symmetry_space_group_name_H-M 'P -1'
_atom_sites_solution_hydrogens geom
_atom_sites_solution_primary direct
_atom_sites_solution_secondary difmap
_cell_angle_alpha 87.525(8)
_cell_angle_beta 79.027(8)
_cell_angle_gamma 87.884(7)
_cell_formula_units_Z 2
_cell_length_a 9.199(4)
_cell_length_b 9.202(4)
_cell_length_c 9.295(4)
_cell_measurement_temperature 293(2)
_cell_volume 771.4(6)
_computing_structure_refinement 'SHELXL-97 (Sheldrick, 1997)'
_computing_structure_solution 'SHELXS-97 (Sheldrick, 1990)'
_diffrn_ambient_temperature 293(2)
_diffrn_measured_fraction_theta_full 0.916
_diffrn_measured_fraction_theta_max 0.916
_diffrn_radiation_monochromator graphite
_diffrn_radiation_source 'fine-focus sealed tube'
_diffrn_radiation_type MoK\a
_diffrn_radiation_wavelength 0.71073
_diffrn_reflns_av_R_equivalents 0.0484
_diffrn_reflns_av_sigmaI/netI 0.0425
_diffrn_reflns_limit_h_max 11
_diffrn_reflns_limit_h_min -11
_diffrn_reflns_limit_k_max 11
_diffrn_reflns_limit_k_min -11
_diffrn_reflns_limit_l_max 11
_diffrn_reflns_limit_l_min -12
_diffrn_reflns_number 4615
_diffrn_reflns_theta_full 27.52
_diffrn_reflns_theta_max 27.52
_diffrn_reflns_theta_min 2.22
_exptl_absorpt_coefficient_mu 0.635
_exptl_crystal_density_diffrn 2.011
_exptl_crystal_density_method 'not measured'
_exptl_crystal_F_000 472
_refine_diff_density_max 1.618
_refine_diff_density_min -1.275
_refine_diff_density_rms 0.227
_refine_ls_extinction_method none
_refine_ls_goodness_of_fit_ref 1.116
_refine_ls_hydrogen_treatment mixed
_refine_ls_matrix_type full
_refine_ls_number_parameters 226
_refine_ls_number_reflns 3256
_refine_ls_number_restraints 0
_refine_ls_restrained_S_all 1.116
_refine_ls_R_factor_all 0.0641
_refine_ls_R_factor_gt 0.0537
_refine_ls_shift/su_max 0.001
_refine_ls_shift/su_mean 0.000
_refine_ls_structure_factor_coef Fsqd
_refine_ls_weighting_details 'calc w=1/[\s^2^(Fo^2^)+(0.1113P)^2^+1.9624P] where P=(Fo^2^+2Fc^2^)/3'
_refine_ls_weighting_scheme calc
_refine_ls_wR_factor_gt 0.1595
_refine_ls_wR_factor_ref 0.1853
_reflns_number_gt 2796
_reflns_number_total 3256
_reflns_threshold_expression >2sigma(I)
_cod_data_source_file CHA_diethylamine.cif
_cod_data_source_block yp-1
_cod_original_sg_symbol_H-M P-1
_cod_original_formula_sum 'C4 H12 Al3 F N O12.50 P3'
_cod_database_code 1548523

loop_
_symmetry_equiv_pos_as_xyz
'x, y, z'
'-x, -y, -z'

loop_
_atom_site_label
_atom_site_type_symbol
_atom_site_fract_x
_atom_site_fract_y
_atom_site_fract_z
_atom_site_U_iso_or_equiv
_atom_site_adp_type
_atom_site_occupancy
_atom_site_symmetry_multiplicity
_atom_site_calc_flag
_atom_site_refinement_flags
_atom_site_disorder_assembly
_atom_site_disorder_group
Al1 Al 0.59955(13) -0.13321(13) 0.15989(12) 0.0115(3) Uani 1 1 d . . .
Al2 Al 0.63710(13) -0.34313(12) 0.57354(12) 0.0109(3) Uani 1 1 d . . .
Al3 Al 0.86667(12) 0.06166(12) 0.59145(12) 0.0113(3) Uani 1 1 d . . .
P1 P 0.63407(11) -0.11533(10) 0.81854(10) 0.0109(3) Uani 1 1 d . . .
P2 P 0.61545(11) 0.31552(10) 0.60649(10) 0.0109(3) Uani 1 1 d . . .
P3 P 0.83195(11) -0.15247(11) 0.36005(10) 0.0114(3) Uani 1 1 d . . .
F1 F 0.9961(2) -0.1056(2) 0.5819(2) 0.0140(5) Uani 1 1 d . . .
O1 O 0.4839(3) -0.0389(3) 0.8183(4) 0.0212(7) Uani 1 1 d . . .
O2 O 0.6488(3) 0.4740(3) 0.6209(3) 0.0187(6) Uani 1 1 d . . .
O3 O 0.6415(4) -0.1680(3) 0.9748(3) 0.0194(6) Uani 1 1 d . . .
O4 O 0.5146(3) 0.2658(3) 0.7486(3) 0.0208(6) Uani 1 1 d . . .
O5 O 0.7658(3) -0.1330(3) 0.2195(3) 0.0185(6) Uani 1 1 d . . .
O6 O 0.5328(3) 0.3046(3) 0.4786(3) 0.0207(7) Uani 1 1 d . . .
O7 O 0.7837(3) -0.3021(3) 0.4312(3) 0.0172(6) Uani 1 1 d . . .
O8 O 0.6415(3) -0.2513(3) 0.7300(3) 0.0161(6) Uani 1 1 d . . .
O9 O 0.9991(3) -0.1492(3) 0.3126(3) 0.0138(6) Uani 1 1 d . . .
O10 O 0.7582(3) -0.0143(3) 0.7629(3) 0.0175(6) Uani 1 1 d . . .
O11 O 0.7677(3) -0.0350(3) 0.4665(3) 0.0158(6) Uani 1 1 d . . .
O12 O 0.7580(3) 0.2284(3) 0.5765(3) 0.0178(6) Uani 1 1 d . . .
N1 N 0.8233(14) 0.2521(11) 0.2064(13) 0.126(4) Uani 1 1 d . . .
H1A H 0.8252 0.1830 0.2776 0.080 Uiso 1 1 calc . . .
H1B H 0.7288 0.2651 0.1944 0.080 Uiso 1 1 calc . . .
C1 C 0.889(4) 0.2155(17) 0.106(3) 0.30(2) Uani 1 1 d . . .
H1C H 0.8952 0.1105 0.0993 0.080 Uiso 1 1 calc . . .
H1D H 0.9872 0.2564 0.0837 0.080 Uiso 1 1 calc . . .
C2 C 0.7491(19) 0.310(2) 0.0023(15) 0.146(7) Uani 1 1 d . . .
H2A H 0.7790 0.2944 -0.1007 0.080 Uiso 1 1 calc . . .
H2B H 0.7452 0.4129 0.0184 0.080 Uiso 1 1 calc . . .
H2C H 0.6530 0.2711 0.0370 0.080 Uiso 1 1 calc . . .
C3 C 0.880(4) 0.403(2) 0.2576(16) 0.229(15) Uani 1 1 d . . .
H3A H 0.8345 0.4847 0.2117 0.080 Uiso 1 1 calc . . .
H3B H 0.8504 0.4094 0.3631 0.080 Uiso 1 1 calc . . .
C4 C 1.0193(13) 0.408(3) 0.222(4) 0.31(2) Uani 1 1 d . . .
H4A H 1.0520 0.4954 0.2571 0.080 Uiso 1 1 calc . . .
H4B H 1.0478 0.4081 0.1169 0.080 Uiso 1 1 calc . . .
H4C H 1.0640 0.3250 0.2641 0.080 Uiso 1 1 calc . . .
O1W O 0.975(2) -0.015(3) -0.0327(19) 0.141(8) Uani 0.50 1 d P . .

loop_
_atom_site_aniso_label
_atom_site_aniso_U_11
_atom_site_aniso_U_22
_atom_site_aniso_U_33
_atom_site_aniso_U_23
_atom_site_aniso_U_13
_atom_site_aniso_U_12
Al1 0.0106(6) 0.0139(6) 0.0104(5) 0.0006(4) -0.0030(4) -0.0011(4)
Al2 0.0125(6) 0.0093(5) 0.0115(6) -0.0001(4) -0.0036(4) -0.0019(4)
Al3 0.0107(6) 0.0109(6) 0.0126(6) -0.0001(4) -0.0031(4) 0.0001(4)
P1 0.0124(5) 0.0102(5) 0.0103(5) -0.0006(3) -0.0027(4) -0.0009(3)
P2 0.0112(5) 0.0089(5) 0.0131(5) 0.0006(4) -0.0036(4) -0.0003(3)
P3 0.0108(5) 0.0130(5) 0.0108(5) -0.0004(4) -0.0028(4) -0.0011(3)
F1 0.0141(11) 0.0134(11) 0.0143(11) 0.0019(8) -0.0030(9) 0.0008(8)
O1 0.0181(15) 0.0155(14) 0.0298(16) -0.0031(12) -0.0041(12) 0.0037(11)
O2 0.0225(15) 0.0090(13) 0.0237(15) 0.0002(11) -0.0023(12) -0.0024(11)
O3 0.0302(17) 0.0191(15) 0.0105(13) 0.0005(11) -0.0072(12) -0.0033(12)
O4 0.0208(15) 0.0211(15) 0.0183(15) 0.0029(12) 0.0013(12) -0.0036(12)
O5 0.0149(14) 0.0275(16) 0.0148(14) 0.0012(12) -0.0069(11) -0.0009(11)
O6 0.0167(15) 0.0292(17) 0.0186(15) -0.0009(12) -0.0100(12) 0.0013(12)
O7 0.0176(14) 0.0141(14) 0.0184(14) -0.0008(11) 0.0007(11) -0.0039(11)
O8 0.0236(15) 0.0115(13) 0.0143(13) -0.0035(10) -0.0060(11) -0.0005(11)
O9 0.0088(13) 0.0175(14) 0.0151(13) -0.0018(11) -0.0017(10) -0.0021(10)
O10 0.0223(15) 0.0164(14) 0.0132(13) 0.0000(11) -0.0011(11) -0.0051(11)
O11 0.0145(14) 0.0167(14) 0.0168(14) -0.0047(11) -0.0041(11) 0.0004(11)
O12 0.0156(14) 0.0129(13) 0.0254(15) -0.0021(11) -0.0058(12) 0.0042(11)
N1 0.152(10) 0.067(6) 0.125(9) 0.015(6) 0.055(7) -0.013(6)
C1 0.44(5) 0.063(9) 0.28(3) 0.023(13) 0.23(3) 0.005(16)
C2 0.166(14) 0.187(16) 0.105(9) 0.056(10) -0.066(9) -0.117(13)
C3 0.40(4) 0.180(19) 0.073(8) 0.016(10) 0.009(14) 0.17(2)
C4 0.036(6) 0.27(2) 0.59(5) 0.33(3) -0.044(13) -0.017(9)
O1W 0.092(13) 0.26(2) 0.082(13) 0.010(14) -0.039(9) -0.052(14)

loop_
_atom_type_symbol
_atom_type_description
_atom_type_scat_dispersion_real
_atom_type_scat_dispersion_imag
_atom_type_scat_source
C C 0.0033 0.0016 'International Tables Vol C Tables 4.2.6.8 and 6.1.1.4'
H H 0.0000 0.0000 'International Tables Vol C Tables 4.2.6.8 and 6.1.1.4'
N N 0.0061 0.0033 'International Tables Vol C Tables 4.2.6.8 and 6.1.1.4'
O O 0.0106 0.0060 'International Tables Vol C Tables 4.2.6.8 and 6.1.1.4'
F F 0.0171 0.0103 'International Tables Vol C Tables 4.2.6.8 and 6.1.1.4'
Al Al 0.0645 0.0514 'International Tables Vol C Tables 4.2.6.8 and 6.1.1.4'
P P 0.1023 0.0942 'International Tables Vol C Tables 4.2.6.8 and 6.1.1.4'

loop_
_geom_angle_atom_site_label_1
_geom_angle_atom_site_label_2
_geom_angle_atom_site_label_3
_geom_angle
_geom_angle_site_symmetry_1
_geom_angle_site_symmetry_3
O5 Al1 O4 111.69(16) . 2_656
O5 Al1 O3 106.55(15) . 1_554
O4 Al1 O3 109.49(16) 2_656 1_554
O5 Al1 O1 108.56(16) . 2_656
O4 Al1 O1 111.48(16) 2_656 2_656
O3 Al1 O1 108.91(16) 1_554 2_656
O8 Al2 O2 106.27(15) . 1_545
O8 Al2 O7 112.99(15) . .
O2 Al2 O7 108.77(15) 1_545 .
O8 Al2 O6 108.43(15) . 2_656
O2 Al2 O6 109.02(16) 1_545 2_656
O7 Al2 O6 111.18(16) . 2_656
O12 Al3 O10 98.50(15) . .
O12 Al3 O11 92.33(14) . .
O10 Al3 O11 95.78(14) . .
O12 Al3 O9 93.89(14) . 2_756
O10 Al3 O9 93.36(13) . 2_756
O11 Al3 O9 168.07(14) . 2_756
O12 Al3 F1 93.31(13) . 2_756
O10 Al3 F1 168.18(13) . 2_756
O11 Al3 F1 84.34(13) . 2_756
O9 Al3 F1 85.15(12) 2_756 2_756
O12 Al3 F1 172.24(14) . .
O10 Al3 F1 89.24(13) . .
O11 Al3 F1 86.25(12) . .
O9 Al3 F1 86.22(12) 2_756 .
F1 Al3 F1 78.97(11) 2_756 .
O12 Al3 Al3 133.02(12) . 2_756
O10 Al3 Al3 128.49(12) . 2_756
O11 Al3 Al3 83.90(11) . 2_756
O9 Al3 Al3 84.41(10) 2_756 2_756
F1 Al3 Al3 39.72(7) 2_756 2_756
F1 Al3 Al3 39.25(7) . 2_756
O10 P1 O8 113.32(17) . .
O10 P1 O3 109.52(17) . .
O8 P1 O3 106.08(17) . .
O10 P1 O1 110.99(18) . .
O8 P1 O1 107.95(17) . .
O3 P1 O1 108.77(19) . .
O12 P2 O2 109.20(17) . .
O12 P2 O4 112.46(17) . .
O2 P2 O4 107.49(17) . .
O12 P2 O6 109.86(17) . .
O2 P2 O6 108.66(18) . .
O4 P2 O6 109.07(18) . .
O9 P3 O11 113.76(16) . .
O9 P3 O5 106.90(16) . .
O11 P3 O5 109.58(17) . .
O9 P3 O7 110.93(16) . .
O11 P3 O7 108.47(17) . .
O5 P3 O7 106.98(17) . .
Al3 F1 Al3 101.03(11) 2_756 .
P1 O1 Al1 139.8(2) . 2_656
P2 O2 Al2 152.7(2) . 1_565
P1 O3 Al1 147.5(2) . 1_556
P2 O4 Al1 147.3(2) . 2_656
P3 O5 Al1 141.6(2) . .
P2 O6 Al2 142.8(2) . 2_656
P3 O7 Al2 129.21(19) . .
P1 O8 Al2 153.8(2) . .
P3 O9 Al3 127.15(17) . 2_756
P1 O10 Al3 141.41(19) . .
P3 O11 Al3 127.08(18) . .
P2 O12 Al3 151.8(2) . .
C1 N1 C3 112.6(19) . .
C1 N1 H1A 109.1 . .
C3 N1 H1A 109.1 . .
C1 N1 H1B 109.1 . .
C3 N1 H1B 109.1 . .
H1A N1 H1B 107.8 . .
N1 C1 C2 89(2) . .
N1 C1 H1C 113.9 . .
C2 C1 H1C 113.9 . .
N1 C1 H1D 113.9 . .
C2 C1 H1D 113.9 . .
H1C C1 H1D 111.1 . .
C1 C2 H2A 109.5 . .
C1 C2 H2B 109.5 . .
H2A C2 H2B 109.5 . .
C1 C2 H2C 109.5 . .
H2A C2 H2C 109.5 . .
H2B C2 H2C 109.5 . .
C4 C3 N1 110(2) . .
C4 C3 H3A 109.6 . .
N1 C3 H3A 109.6 . .
C4 C3 H3B 109.6 . .
N1 C3 H3B 109.6 . .
H3A C3 H3B 108.1 . .
C3 C4 H4A 109.5 . .
C3 C4 H4B 109.5 . .
H4A C4 H4B 109.5 . .
C3 C4 H4C 109.5 . .
H4A C4 H4C 109.5 . .
H4B C4 H4C 109.5 . .

loop_
_geom_bond_atom_site_label_1
_geom_bond_atom_site_label_2
_geom_bond_distance
_geom_bond_site_symmetry_2
Al1 O5 1.723(3) .
Al1 O4 1.726(3) 2_656
Al1 O3 1.731(3) 1_554
Al1 O1 1.737(3) 2_656
Al2 O8 1.720(3) .
Al2 O2 1.725(3) 1_545
Al2 O7 1.740(3) .
Al2 O6 1.742(3) 2_656
Al3 O12 1.815(3) .
Al3 O10 1.837(3) .
Al3 O11 1.876(3) .
Al3 O9 1.877(3) 2_756
Al3 F1 1.887(3) 2_756
Al3 F1 1.906(3) .
Al3 Al3 2.927(2) 2_756
P1 O10 1.499(3) .
P1 O8 1.520(3) .
P1 O3 1.525(3) .
P1 O1 1.527(3) .
P2 O12 1.497(3) .
P2 O2 1.518(3) .
P2 O4 1.526(3) .
P2 O6 1.537(3) .
P3 O9 1.518(3) .
P3 O11 1.523(3) .
P3 O5 1.544(3) .
P3 O7 1.544(3) .
F1 Al3 1.887(3) 2_756
O1 Al1 1.737(3) 2_656
O2 Al2 1.725(3) 1_565
O3 Al1 1.731(3) 1_556
O4 Al1 1.726(3) 2_656
O6 Al2 1.742(3) 2_656
O9 Al3 1.877(3) 2_756
N1 C1 1.069(19) .
N1 C3 1.62(3) .
N1 H1A 0.9000 .
N1 H1B 0.9000 .
C1 C2 1.92(4) .
C1 H1C 0.9700 .
C1 H1D 0.9700 .
C2 H2A 0.9600 .
C2 H2B 0.9600 .
C2 H2C 0.9600 .
C3 C4 1.26(3) .
C3 H3A 0.9700 .
C3 H3B 0.9700 .
C4 H4A 0.9600 .
C4 H4B 0.9600 .
C4 H4C 0.9600 .
O1W O1W 0.88(3) 2_755
